data_4338842
loop_
_publ_author_name
'Yuan, Min'
'Dirmyer, Matthew'
'Badding, John'
'Sen, Ayusman'
'Dahlberg, Maria'
'Schiffer, Peter'

_publ_section_title
;
 Controlled assembly of zero-, one-, two-, and three-dimensional metal
 chalcogenide structures.
;
_journal_issue 18
_journal_name_full 'Inorganic chemistry'
_journal_page_first 7238
_journal_page_last 7240
_journal_paper_doi 10.1021/ic7007107
_journal_volume 46
_journal_year 2007
_chemical_formula_moiety 'H40 Mn2 N20 Se4 Sn'
_chemical_formula_sum 'H40 Mn2 N20 Se4 Sn'
_chemical_formula_weight 864.93
_chemical_name_systematic
; 
 ? 
;
_space_group_IT_number 14
_symmetry_cell_setting monoclinic
_symmetry_space_group_name_Hall '-P 2ybc'
_symmetry_space_group_name_H-M 'P 1 21/c 1'
_atom_sites_solution_hydrogens geom
_atom_sites_solution_primary direct
_atom_sites_solution_secondary difmap
_audit_creation_method SHELXL-97
_cell_angle_alpha 90.00
_cell_angle_beta 97.657(7)
_cell_angle_gamma 90.00
_cell_formula_units_Z 4
_cell_length_a 10.304(4)
_cell_length_b 13.182(5)
_cell_length_c 18.270(7)
_cell_measurement_reflns_used 5991
_cell_measurement_temperature 115(2)
_cell_measurement_theta_max 28.27
_cell_measurement_theta_min 1.91
_cell_volume 2459.4(16)
_computing_cell_refinement 'Bruker SMART'
_computing_data_collection 'Bruker SMART'
_computing_data_reduction 'Bruker SAINT'
_computing_structure_refinement 'SHELXL-97 (Sheldrick, 1997)'
_computing_structure_solution 'SHELXS-97 (Sheldrick, 1990)'
_diffrn_ambient_temperature 115(2)
_diffrn_measured_fraction_theta_full 0.982
_diffrn_measured_fraction_theta_max 0.982
_diffrn_measurement_device_type 'CCD area detector'
_diffrn_measurement_method 'phi and omega scans'
_diffrn_radiation_monochromator graphite
_diffrn_radiation_source 'fine-focus sealed tube'
_diffrn_radiation_type MoK\a
_diffrn_radiation_wavelength 0.71073
_diffrn_reflns_av_R_equivalents 0.0426
_diffrn_reflns_av_sigmaI/netI 0.0345
_diffrn_reflns_limit_h_max 13
_diffrn_reflns_limit_h_min -13
_diffrn_reflns_limit_k_max 17
_diffrn_reflns_limit_k_min -17
_diffrn_reflns_limit_l_max 24
_diffrn_reflns_limit_l_min -24
_diffrn_reflns_number 30597
_diffrn_reflns_theta_full 28.27
_diffrn_reflns_theta_max 28.27
_diffrn_reflns_theta_min 1.91
_exptl_absorpt_coefficient_mu 7.970
_exptl_absorpt_correction_T_max 0.6054
_exptl_absorpt_correction_T_min 0.3810
_exptl_absorpt_correction_type empirical
_exptl_absorpt_process_details SADABS
_exptl_crystal_colour yellow
_exptl_crystal_density_diffrn 2.336
_exptl_crystal_density_method 'not measured'
_exptl_crystal_description plate
_exptl_crystal_F_000 1664
_exptl_crystal_size_max 0.15
_exptl_crystal_size_mid 0.09
_exptl_crystal_size_min 0.07
_refine_diff_density_max 1.325
_refine_diff_density_min -0.680
_refine_diff_density_rms 0.162
_refine_ls_extinction_method none
_refine_ls_goodness_of_fit_ref 1.111
_refine_ls_hydrogen_treatment constr
_refine_ls_matrix_type full
_refine_ls_number_parameters 253
_refine_ls_number_reflns 5991
_refine_ls_number_restraints 0
_refine_ls_restrained_S_all 1.111
_refine_ls_R_factor_all 0.0397
_refine_ls_R_factor_gt 0.0334
_refine_ls_shift/su_max 0.000
_refine_ls_shift/su_mean 0.000
_refine_ls_structure_factor_coef Fsqd
_refine_ls_weighting_details 'calc w=1/[\s^2^(Fo^2^)+(0.0205P)^2^+14.5056P] where P=(Fo^2^+2Fc^2^)/3'
_refine_ls_weighting_scheme calc
_refine_ls_wR_factor_gt 0.0745
_refine_ls_wR_factor_ref 0.0765
_reflns_number_gt 5373
_reflns_number_total 5991
_reflns_threshold_expression >2sigma(I)
_cod_data_source_file ic7007107-file001.cif
_cod_data_source_block mxy18m_compound1
_cod_depositor_comments
;
The following automatic conversions were performed:

'_symmetry_cell_setting' value 'Monoclinic' changed to 'monoclinic'
according to
/usr/data/users/saulius/automatic-downloads/retrospective/ACS/lib/dictionaries/cif_core.dic
dictionary named 'cif_core.dic' version 2.4.2 from
2011-04-26.

'_exptl_absorpt_correction_type' value 'Empirical'
changed to 'empirical' according to
/usr/data/users/saulius/automatic-downloads/retrospective/ACS/lib/dictionaries/cif_core.dic
dictionary named 'cif_core.dic' version 2.4.2 from 2011-04-26.

Automatic conversion script
Id: cif_fix_values 2281 2013-09-26 08:29:07Z andrius 
;
_cod_original_cell_volume 2459.4(17)
_cod_original_sg_symbol_H-M P2(1)/c
_cod_database_code 4338842

loop_
_symmetry_equiv_pos_as_xyz
'x, y, z'
'-x, y+1/2, -z+1/2'
'-x, -y, -z'
'x, -y-1/2, z-1/2'

loop_
_atom_site_label
_atom_site_type_symbol
_atom_site_fract_x
_atom_site_fract_y
_atom_site_fract_z
_atom_site_U_iso_or_equiv
_atom_site_adp_type
_atom_site_occupancy
_atom_site_symmetry_multiplicity
_atom_site_calc_flag
_atom_site_refinement_flags
Sn1 Sn 0.24374(3) 0.24987(2) 0.126155(15) 0.00769(7) Uani 1 1 d .
Se4 Se 0.27461(4) 0.41528(3) 0.06191(2) 0.00992(9) Uani 1 1 d .
Se3 Se 0.08317(4) 0.14073(3) 0.04673(2) 0.01104(9) Uani 1 1 d .
Se2 Se 0.45617(4) 0.15373(3) 0.15281(2) 0.01004(9) Uani 1 1 d .
Se1 Se 0.15081(4) 0.29029(3) 0.24344(2) 0.01073(9) Uani 1 1 d .
Mn2 Mn -0.15186(6) 0.23777(5) 0.02674(4) 0.00914(13) Uani 1 1 d .
Mn1 Mn 0.72712(6) 0.44660(5) 0.16355(4) 0.00926(13) Uani 1 1 d .
N15 N 0.6137(3) 0.3983(3) 0.0514(2) 0.0105(7) Uani 1 1 d .
H15A H 0.5279 0.4044 0.0553 0.013 Uiso 1 1 calc R
H15B H 0.6318 0.4443 0.0179 0.013 Uiso 1 1 calc R
N14 N 0.9236(3) 0.4507(3) 0.11539(19) 0.0105(7) Uani 1 1 d .
H14A H 0.9470 0.5160 0.1111 0.013 Uiso 1 1 calc R
H14B H 0.9852 0.4212 0.1481 0.013 Uiso 1 1 calc R
N13 N 0.7588(3) 0.2802(3) 0.1899(2) 0.0111(7) Uani 1 1 d .
H13A H 0.7878 0.2752 0.2385 0.013 Uiso 1 1 calc R
H13B H 0.6801 0.2495 0.1823 0.013 Uiso 1 1 calc R
N12 N -0.1518(3) 0.2220(3) 0.1502(2) 0.0115(7) Uani 1 1 d .
H12A H -0.1659 0.1560 0.1591 0.014 Uiso 1 1 calc R
H12B H -0.0700 0.2362 0.1716 0.014 Uiso 1 1 calc R
N11 N 0.6942(3) 0.6113(3) 0.1283(2) 0.0110(7) Uani 1 1 d .
H11A H 0.7559 0.6485 0.1557 0.013 Uiso 1 1 calc R
H11B H 0.7102 0.6159 0.0812 0.013 Uiso 1 1 calc R
N10 N 0.5421(4) 0.4420(3) 0.2197(2) 0.0139(8) Uani 1 1 d .
H10A H 0.5335 0.5023 0.2416 0.017 Uiso 1 1 calc R
H10B H 0.4728 0.4344 0.1845 0.017 Uiso 1 1 calc R
N9 N 0.8279(4) 0.5039(3) 0.2773(2) 0.0125(7) Uani 1 1 d .
H9A H 0.8701 0.5617 0.2690 0.015 Uiso 1 1 calc R
H9B H 0.7637 0.5208 0.3040 0.015 Uiso 1 1 calc R
N8 N 0.9197(4) 0.4409(3) 0.3239(2) 0.0149(8) Uani 1 1 d .
H8A H 0.8771 0.3894 0.3414 0.022 Uiso 0.66 1 calc PR
H8B H 0.9587 0.4776 0.3614 0.022 Uiso 0.67 1 calc PR
H8C H 0.9797 0.4168 0.2977 0.022 Uiso 0.67 1 calc PR
N7 N -0.0754(3) 0.4014(3) 0.04367(19) 0.0096(7) Uani 1 1 d .
H7A H 0.0077 0.4020 0.0335 0.011 Uiso 1 1 calc R
H7B H -0.1226 0.4404 0.0095 0.011 Uiso 1 1 calc R
N6 N -0.1203(4) 0.2600(3) -0.0932(2) 0.0138(7) Uani 1 1 d .
H6A H -0.1241 0.1991 -0.1157 0.017 Uiso 1 1 calc R
H6B H -0.1860 0.2982 -0.1160 0.017 Uiso 1 1 calc R
N5 N 0.0041(4) 0.3083(3) -0.1026(2) 0.0142(8) Uani 1 1 d .
H5A H -0.0080 0.3747 -0.1089 0.021 Uiso 0.66 1 calc PR
H5B H 0.0342 0.2822 -0.1420 0.021 Uiso 0.67 1 calc PR
H5C H 0.0618 0.2972 -0.0626 0.021 Uiso 0.67 1 calc PR
N4 N -0.3677(4) 0.2974(3) 0.0198(2) 0.0119(7) Uani 1 1 d .
H4A H -0.4025 0.2986 -0.0281 0.014 Uiso 1 1 calc R
H4B H -0.4140 0.2522 0.0427 0.014 Uiso 1 1 calc R
N3 N -0.2344(4) 0.0858(3) -0.0041(2) 0.0175(8) Uani 1 1 d .
H3A H -0.1718 0.0497 -0.0223 0.021 Uiso 1 1 calc R
H3B H -0.2502 0.0548 0.0377 0.021 Uiso 1 1 calc R
N2 N 0.5681(4) 0.6609(3) 0.1324(2) 0.0138(8) Uani 1 1 d .
H2A H 0.5072 0.6333 0.0992 0.021 Uiso 0.66 1 calc PR
H2B H 0.5748 0.7268 0.1230 0.021 Uiso 0.67 1 calc PR
H2C H 0.5456 0.6526 0.1774 0.021 Uiso 0.67 1 calc PR
N1 N 0.5371(4) 0.3625(3) 0.2747(2) 0.0198(9) Uani 1 1 d .
H1A H 0.5340 0.3021 0.2527 0.030 Uiso 0.66 1 calc PR
H1B H 0.4661 0.3707 0.2969 0.030 Uiso 0.67 1 calc PR
H1C H 0.6083 0.3660 0.3081 0.030 Uiso 0.67 1 calc PR
N16 N -0.3517(4) 0.0787(3) -0.0563(2) 0.0227(9) Uani 1 1 d .
H16A H -0.4199 0.0998 -0.0352 0.034 Uiso 0.66 1 calc PR
H16B H -0.3642 0.0145 -0.0707 0.034 Uiso 0.67 1 calc PR
H16C H -0.3436 0.1174 -0.0954 0.034 Uiso 0.67 1 calc PR
N4S N -0.6412(4) 0.1349(3) -0.0677(2) 0.0218(9) Uani 1 1 d .
H4S1 H -0.7001 0.1495 -0.0378 0.033 Uiso 0.66 1 calc PR
H4S2 H -0.6328 0.1875 -0.0972 0.033 Uiso 0.67 1 calc PR
H4S3 H -0.5645 0.1218 -0.0409 0.033 Uiso 0.67 1 calc PR
N3S N -0.3154(4) -0.0457(3) 0.1124(2) 0.0236(9) Uani 1 1 d .
H3S1 H -0.2737 -0.0658 0.1558 0.035 Uiso 0.66 1 calc PR
H3S2 H -0.3847 -0.0085 0.1196 0.035 Uiso 0.67 1 calc PR
H3S3 H -0.2615 -0.0088 0.0890 0.035 Uiso 0.67 1 calc PR
N2S N -0.1831(4) 0.0628(3) 0.2680(2) 0.0228(9) Uani 1 1 d .
H2S1 H -0.1080 0.0950 0.2823 0.034 Uiso 0.66 1 calc PR
H2S2 H -0.2043 0.0695 0.2194 0.034 Uiso 0.67 1 calc PR
H2S3 H -0.1739 -0.0027 0.2793 0.034 Uiso 0.67 1 calc PR
N1S N -0.2840(4) 0.3945(4) -0.1951(3) 0.0274(10) Uani 1 1 d .
H1S1 H -0.2576 0.3350 -0.1755 0.041 Uiso 0.66 1 calc PR
H1S2 H -0.3559 0.3856 -0.2274 0.041 Uiso 0.67 1 calc PR
H1S3 H -0.3016 0.4363 -0.1595 0.041 Uiso 0.67 1 calc PR

loop_
_atom_site_aniso_label
_atom_site_aniso_U_11
_atom_site_aniso_U_22
_atom_site_aniso_U_33
_atom_site_aniso_U_23
_atom_site_aniso_U_13
_atom_site_aniso_U_12
Sn1 0.00825(13) 0.00648(13) 0.00830(14) 0.00082(10) 0.00100(9) 0.00072(10)
Se4 0.01034(19) 0.00840(19) 0.0108(2) 0.00308(15) 0.00053(15) -0.00002(15)
Se3 0.01048(19) 0.00858(19) 0.0137(2) -0.00152(16) 0.00015(15) 0.00075(15)
Se2 0.00880(19) 0.00806(19) 0.0129(2) 0.00060(16) 0.00026(15) 0.00126(15)
Se1 0.0125(2) 0.0113(2) 0.0085(2) 0.00073(15) 0.00201(15) 0.00240(16)
Mn2 0.0109(3) 0.0071(3) 0.0096(3) -0.0003(2) 0.0018(2) -0.0005(2)
Mn1 0.0110(3) 0.0078(3) 0.0090(3) -0.0007(2) 0.0015(2) 0.0002(2)
N15 0.0128(17) 0.0070(16) 0.0116(18) 0.0000(14) 0.0017(13) 0.0001(14)
N14 0.0110(17) 0.0107(17) 0.0094(17) -0.0001(14) -0.0003(13) 0.0003(14)
N13 0.0116(17) 0.0126(17) 0.0094(17) -0.0011(14) 0.0019(13) -0.0006(14)
N12 0.0115(17) 0.0075(16) 0.0157(19) 0.0031(14) 0.0028(14) 0.0016(14)
N11 0.0127(17) 0.0094(17) 0.0104(18) -0.0005(14) 0.0000(14) 0.0011(14)
N10 0.0134(18) 0.0133(18) 0.0150(19) -0.0031(15) 0.0015(14) 0.0000(14)
N9 0.0163(18) 0.0107(17) 0.0100(18) 0.0000(14) -0.0002(14) 0.0040(15)
N8 0.0173(19) 0.0139(18) 0.0129(19) 0.0015(15) -0.0006(14) 0.0041(15)
N7 0.0093(16) 0.0102(17) 0.0091(17) 0.0012(13) 0.0006(13) 0.0002(13)
N6 0.0165(18) 0.0136(18) 0.0109(18) -0.0015(14) 0.0007(14) -0.0053(15)
N5 0.0154(18) 0.0158(19) 0.0118(19) -0.0002(15) 0.0030(14) -0.0021(15)
N4 0.0149(18) 0.0096(17) 0.0114(18) -0.0005(14) 0.0029(14) 0.0009(14)
N3 0.021(2) 0.0114(18) 0.020(2) 0.0001(16) 0.0036(16) -0.0008(16)
N2 0.0117(17) 0.0124(18) 0.017(2) 0.0006(15) 0.0002(14) 0.0041(14)
N1 0.027(2) 0.014(2) 0.020(2) -0.0016(16) 0.0118(17) -0.0023(17)
N16 0.022(2) 0.025(2) 0.021(2) -0.0078(18) 0.0017(17) -0.0051(18)
N4S 0.025(2) 0.019(2) 0.021(2) -0.0008(17) 0.0013(17) -0.0011(17)
N3S 0.027(2) 0.022(2) 0.023(2) 0.0012(18) 0.0062(18) -0.0044(18)
N2S 0.034(2) 0.016(2) 0.015(2) 0.0036(16) -0.0063(17) 0.0018(18)
N1S 0.025(2) 0.026(2) 0.028(2) -0.0065(19) -0.0049(18) 0.0084(19)

loop_
_atom_type_symbol
_atom_type_description
_atom_type_scat_dispersion_real
_atom_type_scat_dispersion_imag
_atom_type_scat_source
N N 0.0061 0.0033 'International Tables Vol C Tables 4.2.6.8 and 6.1.1.4'
H H 0.0000 0.0000 'International Tables Vol C Tables 4.2.6.8 and 6.1.1.4'
Mn Mn 0.3368 0.7283 'International Tables Vol C Tables 4.2.6.8 and 6.1.1.4'
Se Se -0.0929 2.2259 'International Tables Vol C Tables 4.2.6.8 and 6.1.1.4'
Sn Sn -0.6537 1.4246 'International Tables Vol C Tables 4.2.6.8 and 6.1.1.4'

loop_
_geom_angle_atom_site_label_1
_geom_angle_atom_site_label_2
_geom_angle_atom_site_label_3
_geom_angle
_geom_angle_site_symmetry_1
Se3 Sn1 Se4 110.02(3) .
Se3 Sn1 Se1 108.53(3) .
Se4 Sn1 Se1 107.44(3) .
Se3 Sn1 Se2 108.23(3) .
Se4 Sn1 Se2 111.43(2) .
Se1 Sn1 Se2 111.16(2) .
Sn1 Se3 Mn2 108.38(3) .
N3 Mn2 N12 96.84(14) .
N3 Mn2 N6 88.34(14) .
N12 Mn2 N6 171.55(13) .
N3 Mn2 N7 172.79(14) .
N12 Mn2 N7 89.86(13) .
N6 Mn2 N7 85.33(13) .
N3 Mn2 N4 87.71(14) .
N12 Mn2 N4 87.66(13) .
N6 Mn2 N4 99.26(14) .
N7 Mn2 N4 89.91(13) .
N3 Mn2 Se3 85.06(11) .
N12 Mn2 Se3 86.61(9) .
N6 Mn2 Se3 87.18(10) .
N7 Mn2 Se3 98.05(9) .
N4 Mn2 Se3 170.18(9) .
N13 Mn1 N11 175.94(13) .
N13 Mn1 N10 89.09(13) .
N11 Mn1 N10 92.89(13) .
N13 Mn1 N15 87.89(13) .
N11 Mn1 N15 88.49(13) .
N10 Mn1 N15 92.11(14) .
N13 Mn1 N14 89.71(13) .
N11 Mn1 N14 88.57(13) .
N10 Mn1 N14 175.71(13) .
N15 Mn1 N14 91.96(13) .
N13 Mn1 N9 95.17(13) .
N11 Mn1 N9 88.56(13) .
N10 Mn1 N9 84.68(14) .
N15 Mn1 N9 175.53(13) .
N14 Mn1 N9 91.32(13) .
N4 N15 Mn1 121.4(2) 1_655
N7 N14 Mn1 116.1(2) 1_655
N12 N13 Mn1 119.1(2) 1_655
N13 N12 Mn2 121.9(2) 1_455
N2 N11 Mn1 120.7(3) .
N1 N10 Mn1 115.9(3) .
N8 N9 Mn1 121.3(3) .
N14 N7 Mn2 119.6(2) 1_455
N5 N6 Mn2 114.2(3) .
N15 N4 Mn2 116.9(2) 1_455
N16 N3 Mn2 119.1(3) .

loop_
_geom_bond_atom_site_label_1
_geom_bond_atom_site_label_2
_geom_bond_distance
_geom_bond_site_symmetry_2
Sn1 Se3 2.5047(8) .
Sn1 Se4 2.5165(9) .
Sn1 Se1 2.5178(9) .
Sn1 Se2 2.5200(9) .
Se3 Mn2 2.7201(11) .
Mn2 N3 2.219(4) .
Mn2 N12 2.265(4) .
Mn2 N6 2.277(4) .
Mn2 N7 2.302(4) .
Mn2 N4 2.347(4) .
Mn1 N13 2.260(4) .
Mn1 N11 2.277(4) .
Mn1 N10 2.282(4) .
Mn1 N15 2.308(4) .
Mn1 N14 2.314(4) .
Mn1 N9 2.322(4) .
N15 N4 1.473(5) 1_655
N14 N7 1.464(5) 1_655
N13 N12 1.464(5) 1_655
N12 N13 1.464(5) 1_455
N11 N2 1.465(5) .
N10 N1 1.458(5) .
N9 N8 1.448(5) .
N7 N14 1.464(5) 1_455
N6 N5 1.461(5) .
N4 N15 1.473(5) 1_455
N3 N16 1.440(6) .
N4S N3S 1.467(6) 3_455
N3S N4S 1.467(6) 3_455
N2S N1S 1.428(6) 4_566
N1S N2S 1.428(6) 4_565
